data_4021930
loop_
_publ_author_name
'Glen Baghdasarian'
'K. A. Woerpel'

_publ_section_title
;
 Electrostatic Effects on the Reactions of Cyclohexanone Oxocarbenium Ions
;
_journal_name_full 'Journal of Organic Chemistry'
_journal_page_first 6851
_journal_page_last 6858
_journal_paper_doi 10.1021/jo060968z
_journal_volume 71
_journal_year 2006
_chemical_formula_sum 'C15 H21 N O3'
_chemical_formula_weight 263.33
_chemical_name_systematic
; 
 ? 
;
_space_group_IT_number 14
_symmetry_cell_setting monoclinic
_symmetry_space_group_name_Hall '-P 2ybc'
_symmetry_space_group_name_H-M 'P 1 21/c 1'
_atom_sites_solution_hydrogens difmap
_atom_sites_solution_primary direct
_atom_sites_solution_secondary difmap
_audit_creation_method SHELXTL
_cell_angle_alpha 90.00
_cell_angle_beta 104.349(3)
_cell_angle_gamma 90.00
_cell_formula_units_Z 8
_cell_length_a 8.8274(14)
_cell_length_b 42.094(7)
_cell_length_c 7.8988(13)
_cell_measurement_temperature 163(2)
_cell_volume 2843.5(8)
_computing_cell_refinement 'Bruker SMART/SAINT'
_computing_data_collection 'Bruker SMART'
_computing_data_reduction 'Bruker SAINT'
_computing_molecular_graphics 'Bruker SHELXTL'
_computing_publication_material 'Bruker SHELXTL'
_computing_structure_refinement 'Bruker SHELXTL'
_computing_structure_solution 'Bruker SHELXTL'
_diffrn_ambient_temperature 163(2)
_diffrn_measured_fraction_theta_full 0.965
_diffrn_measured_fraction_theta_max 0.965
_diffrn_measurement_device_type 'CCD area detector'
_diffrn_measurement_method 'phi and omega scans'
_diffrn_radiation_monochromator graphite
_diffrn_radiation_source 'normal-focus sealed tube'
_diffrn_radiation_type MoK\a
_diffrn_radiation_wavelength 0.71073
_diffrn_reflns_av_R_equivalents 0.0312
_diffrn_reflns_av_sigmaI/netI 0.0254
_diffrn_reflns_limit_h_max 11
_diffrn_reflns_limit_h_min -11
_diffrn_reflns_limit_k_max 54
_diffrn_reflns_limit_k_min -54
_diffrn_reflns_limit_l_max 10
_diffrn_reflns_limit_l_min -10
_diffrn_reflns_number 29952
_diffrn_reflns_theta_full 28.32
_diffrn_reflns_theta_max 28.32
_diffrn_reflns_theta_min 1.94
_diffrn_standards_decay_% '< 1.0'
_diffrn_standards_interval_count 'initial 50 frames recollected'
_diffrn_standards_number '50 frames'
_exptl_absorpt_coefficient_mu 0.085
_exptl_absorpt_correction_T_max 0.9790
_exptl_absorpt_correction_T_min 0.9643
_exptl_absorpt_correction_type multi-scan
_exptl_absorpt_process_details 'Bruker SADABS'
_exptl_crystal_colour colorless
_exptl_crystal_density_diffrn 1.230
_exptl_crystal_density_meas ?
_exptl_crystal_density_method 'not measured'
_exptl_crystal_description prism/needle
_exptl_crystal_F_000 1136
_exptl_crystal_size_max 0.43
_exptl_crystal_size_mid 0.30
_exptl_crystal_size_min 0.25
_refine_diff_density_max 0.404
_refine_diff_density_min -0.253
_refine_diff_density_rms 0.044
_refine_ls_extinction_method none
_refine_ls_goodness_of_fit_ref 1.085
_refine_ls_hydrogen_treatment refall
_refine_ls_matrix_type full
_refine_ls_number_parameters 511
_refine_ls_number_reflns 6853
_refine_ls_number_restraints 0
_refine_ls_restrained_S_all 1.085
_refine_ls_R_factor_all 0.0562
_refine_ls_R_factor_gt 0.0421
_refine_ls_shift/su_max 0.001
_refine_ls_shift/su_mean 0.000
_refine_ls_structure_factor_coef Fsqd
_refine_ls_weighting_details 'calc w=1/[\s^2^(Fo^2^)+(0.0411P)^2^+1.3480P] where P=(Fo^2^+2Fc^2^)/3'
_refine_ls_weighting_scheme calc
_refine_ls_wR_factor_gt 0.0987
_refine_ls_wR_factor_ref 0.1082
_reflns_number_gt 5559
_reflns_number_total 6853
_reflns_threshold_expression >2sigma(I)
_cod_data_source_file jo060968zsi20060510_123502.cif
_cod_depositor_comments
;
The following automatic conversions were performed:
'_symmetry_cell_setting' value 'Monoclinic' changed to 'monoclinic'
according to '/home/saulius/struct/CIF-dictionaries/cif_core.dic'
dictionary named 'cif_core.dic' version 2.4.1 from 2010-06-29.

Automatic conversion script
Id: cif_fix_enum 1527 2010-12-29 10:47:43Z saulius 

The following automatic conversions were performed:

'_exptl_crystal_density_meas' value 'n/a' was changed to '?' - the
value is perceived as not measured.

Automatic conversion script
Id: cif_fix_values 3008 2015-01-20 13:52:24Z robertas 
;
_cod_original_sg_symbol_H-M 'P 21/c'
_cod_database_code 4021930

loop_
_symmetry_equiv_pos_as_xyz
'x, y, z'
'-x, y+1/2, -z+1/2'
'-x, -y, -z'
'x, -y-1/2, z-1/2'

loop_
_atom_site_label
_atom_site_type_symbol
_atom_site_fract_x
_atom_site_fract_y
_atom_site_fract_z
_atom_site_U_iso_or_equiv
_atom_site_adp_type
_atom_site_occupancy
_atom_site_symmetry_multiplicity
_atom_site_calc_flag
O1 O 1.21755(11) 0.14312(2) 1.95791(13) 0.0229(2) Uani 1 1 d
O2 O 1.52121(12) 0.02672(3) 1.68776(13) 0.0301(3) Uani 1 1 d
O3 O 1.13271(10) 0.05569(2) 1.61611(11) 0.01642(19) Uani 1 1 d
N1 N 1.32047(15) 0.02486(3) 1.44734(16) 0.0255(3) Uani 1 1 d
C1 C 1.29763(14) 0.06034(3) 1.68396(16) 0.0158(2) Uani 1 1 d
C2 C 1.34856(15) 0.05966(3) 1.88377(16) 0.0165(2) Uani 1 1 d
C3 C 1.26786(15) 0.08578(3) 1.96337(17) 0.0172(2) Uani 1 1 d
C4 C 1.30167(15) 0.11836(3) 1.89697(17) 0.0179(3) Uani 1 1 d
C5 C 1.25097(16) 0.11944(3) 1.69832(17) 0.0190(3) Uani 1 1 d
C6 C 1.33010(15) 0.09326(3) 1.61742(17) 0.0181(3) Uani 1 1 d
C7 C 1.38936(15) 0.03540(3) 1.60674(17) 0.0193(3) Uani 1 1 d
C8 C 1.07151(17) 0.02835(3) 1.68227(18) 0.0210(3) Uani 1 1 d
C9 C 1.28219(17) 0.15232(3) 2.13367(19) 0.0232(3) Uani 1 1 d
C10 C 1.18552(16) 0.17870(3) 2.18166(18) 0.0206(3) Uani 1 1 d
C11 C 1.04203(17) 0.18727(3) 2.07415(19) 0.0241(3) Uani 1 1 d
C12 C 0.95265(19) 0.21102(4) 2.1249(2) 0.0288(3) Uani 1 1 d
C13 C 1.0066(2) 0.22641(4) 2.2830(2) 0.0322(3) Uani 1 1 d
C14 C 1.1498(2) 0.21811(4) 2.3909(2) 0.0359(4) Uani 1 1 d
C15 C 1.23935(19) 0.19439(4) 2.3408(2) 0.0293(3) Uani 1 1 d
H1A H 1.231(2) 0.0316(4) 1.395(2) 0.034(5) Uiso 1 1 d
H1B H 1.370(2) 0.0103(5) 1.397(2) 0.035(5) Uiso 1 1 d
H2A H 1.4608(19) 0.0632(4) 1.918(2) 0.020(4) Uiso 1 1 d
H2B H 1.3279(18) 0.0382(4) 1.929(2) 0.018(4) Uiso 1 1 d
H3A H 1.1522(19) 0.0830(4) 1.932(2) 0.020(4) Uiso 1 1 d
H3B H 1.3021(19) 0.0847(4) 2.092(2) 0.021(4) Uiso 1 1 d
H4 H 1.4165(18) 0.1225(3) 1.9382(19) 0.014(3) Uiso 1 1 d
H5A H 1.1367(19) 0.1173(4) 1.663(2) 0.020(4) Uiso 1 1 d
H5B H 1.2765(19) 0.1407(4) 1.656(2) 0.023(4) Uiso 1 1 d
H6A H 1.4419(19) 0.0968(4) 1.647(2) 0.017(4) Uiso 1 1 d
H6B H 1.2952(19) 0.0941(4) 1.488(2) 0.023(4) Uiso 1 1 d
H8A H 1.131(2) 0.0090(4) 1.666(2) 0.027(4) Uiso 1 1 d
H8B H 0.964(2) 0.0263(4) 1.612(2) 0.036(5) Uiso 1 1 d
H8C H 1.076(2) 0.0307(4) 1.810(2) 0.026(4) Uiso 1 1 d
H9A H 1.393(2) 0.1590(4) 2.150(2) 0.029(4) Uiso 1 1 d
H9B H 1.288(2) 0.1343(4) 2.218(2) 0.028(4) Uiso 1 1 d
H11 H 1.004(2) 0.1769(4) 1.961(2) 0.033(5) Uiso 1 1 d
H12 H 0.856(2) 0.2166(4) 2.049(2) 0.034(5) Uiso 1 1 d
H13 H 0.946(2) 0.2432(5) 2.317(3) 0.041(5) Uiso 1 1 d
H14 H 1.185(2) 0.2295(5) 2.502(3) 0.046(5) Uiso 1 1 d
H15 H 1.340(2) 0.1882(4) 2.418(2) 0.035(5) Uiso 1 1 d
O4 O 0.69124(11) 0.14021(2) 1.46489(12) 0.0204(2) Uani 1 1 d
O5 O 1.04003(10) 0.03307(2) 1.16060(12) 0.0192(2) Uani 1 1 d
O6 O 0.72257(10) 0.08425(2) 0.98517(11) 0.01574(18) Uani 1 1 d
N2 N 0.81413(13) 0.02371(3) 0.95830(15) 0.0184(2) Uani 1 1 d
C16 C 0.82960(14) 0.07139(3) 1.13661(15) 0.0143(2) Uani 1 1 d
C17 C 0.72883(15) 0.06141(3) 1.26116(17) 0.0164(2) Uani 1 1 d
C18 C 0.65488(15) 0.09012(3) 1.32808(17) 0.0181(3) Uani 1 1 d
C19 C 0.77677(15) 0.11457(3) 1.41311(16) 0.0165(2) Uani 1 1 d
C20 C 0.87422(15) 0.12479(3) 1.28705(17) 0.0174(2) Uani 1 1 d
C21 C 0.95156(14) 0.09561(3) 1.22777(16) 0.0159(2) Uani 1 1 d
C22 C 0.90511(14) 0.04109(3) 1.08423(16) 0.0149(2) Uani 1 1 d
C23 C 0.79562(17) 0.09646(4) 0.85652(18) 0.0217(3) Uani 1 1 d
C24 C 0.78775(16) 0.16435(3) 1.56324(19) 0.0221(3) Uani 1 1 d
C25 C 0.68589(16) 0.18610(3) 1.63882(17) 0.0198(3) Uani 1 1 d
C26 C 0.68812(19) 0.21861(3) 1.61192(19) 0.0266(3) Uani 1 1 d
C27 C 0.5940(2) 0.23886(3) 1.6808(2) 0.0308(3) Uani 1 1 d
C28 C 0.49503(19) 0.22675(4) 1.7751(2) 0.0283(3) Uani 1 1 d
C29 C 0.49157(19) 0.19422(4) 1.8028(2) 0.0299(3) Uani 1 1 d
C30 C 0.58761(18) 0.17417(3) 1.7365(2) 0.0269(3) Uani 1 1 d
H2C H 0.719(2) 0.0307(4) 0.900(2) 0.033(5) Uiso 1 1 d
H2D H 0.851(2) 0.0055(5) 0.925(2) 0.037(5) Uiso 1 1 d
H17A H 0.7995(18) 0.0496(4) 1.362(2) 0.021(4) Uiso 1 1 d
H17B H 0.6470(19) 0.0463(4) 1.203(2) 0.023(4) Uiso 1 1 d
H18A H 0.5975(19) 0.0826(4) 1.410(2) 0.024(4) Uiso 1 1 d
H18B H 0.5795(19) 0.1009(4) 1.229(2) 0.021(4) Uiso 1 1 d
H19 H 0.8488(17) 0.1055(3) 1.5229(19) 0.014(3) Uiso 1 1 d
H20A H 0.9552(19) 0.1395(4) 1.345(2) 0.019(4) Uiso 1 1 d
H20B H 0.8050(19) 0.1355(4) 1.185(2) 0.023(4) Uiso 1 1 d
H21A H 1.0172(18) 0.1022(4) 1.152(2) 0.020(4) Uiso 1 1 d
H21B H 1.0180(18) 0.0848(4) 1.329(2) 0.020(4) Uiso 1 1 d
H23A H 0.867(2) 0.0809(4) 0.827(2) 0.030(4) Uiso 1 1 d
H23B H 0.711(2) 0.1011(4) 0.753(2) 0.030(4) Uiso 1 1 d
H23C H 0.852(2) 0.1166(4) 0.896(2) 0.030(4) Uiso 1 1 d
H24A H 0.870(2) 0.1541(4) 1.659(2) 0.028(4) Uiso 1 1 d
H24B H 0.840(2) 0.1768(4) 1.489(2) 0.028(4) Uiso 1 1 d
H26 H 0.756(2) 0.2270(5) 1.541(2) 0.039(5) Uiso 1 1 d
H27 H 0.596(2) 0.2612(5) 1.659(3) 0.042(5) Uiso 1 1 d
H28 H 0.428(2) 0.2403(4) 1.823(2) 0.035(5) Uiso 1 1 d
H29 H 0.421(2) 0.1859(5) 1.867(3) 0.042(5) Uiso 1 1 d
H30 H 0.582(2) 0.1513(4) 1.757(2) 0.034(5) Uiso 1 1 d

loop_
_atom_site_aniso_label
_atom_site_aniso_U_11
_atom_site_aniso_U_22
_atom_site_aniso_U_33
_atom_site_aniso_U_23
_atom_site_aniso_U_13
_atom_site_aniso_U_12
O1 0.0238(5) 0.0218(5) 0.0220(5) -0.0065(4) 0.0036(4) 0.0063(4)
O2 0.0196(5) 0.0394(6) 0.0258(5) -0.0140(5) -0.0046(4) 0.0141(4)
O3 0.0122(4) 0.0181(4) 0.0181(4) 0.0005(3) 0.0021(3) 0.0007(3)
N1 0.0177(6) 0.0354(7) 0.0200(6) -0.0107(5) -0.0017(5) 0.0111(5)
C1 0.0116(5) 0.0191(6) 0.0162(6) -0.0026(5) 0.0026(5) 0.0028(5)
C2 0.0154(6) 0.0174(6) 0.0157(6) -0.0016(5) 0.0018(5) 0.0019(5)
C3 0.0167(6) 0.0191(6) 0.0162(6) -0.0016(5) 0.0048(5) 0.0011(5)
C4 0.0168(6) 0.0172(6) 0.0199(6) -0.0029(5) 0.0050(5) 0.0022(5)
C5 0.0202(6) 0.0174(6) 0.0196(6) 0.0007(5) 0.0052(5) 0.0008(5)
C6 0.0154(6) 0.0229(6) 0.0171(6) -0.0015(5) 0.0061(5) -0.0010(5)
C7 0.0157(6) 0.0225(6) 0.0187(6) -0.0043(5) 0.0023(5) 0.0029(5)
C8 0.0206(7) 0.0201(6) 0.0214(7) 0.0002(5) 0.0037(5) -0.0027(5)
C9 0.0234(7) 0.0231(7) 0.0216(7) -0.0052(5) 0.0028(5) 0.0031(5)
C10 0.0248(7) 0.0170(6) 0.0221(6) -0.0012(5) 0.0097(5) -0.0020(5)
C11 0.0291(7) 0.0216(7) 0.0217(7) -0.0026(5) 0.0065(6) 0.0022(6)
C12 0.0301(8) 0.0264(7) 0.0304(8) 0.0008(6) 0.0083(6) 0.0072(6)
C13 0.0370(8) 0.0293(8) 0.0339(8) -0.0054(6) 0.0159(7) 0.0081(7)
C14 0.0401(9) 0.0380(9) 0.0292(8) -0.0148(7) 0.0081(7) 0.0035(7)
C15 0.0275(8) 0.0323(8) 0.0266(7) -0.0088(6) 0.0041(6) 0.0021(6)
O4 0.0188(5) 0.0197(5) 0.0235(5) -0.0075(4) 0.0070(4) 0.0007(4)
O5 0.0157(4) 0.0210(5) 0.0191(4) -0.0018(4) 0.0012(4) 0.0045(4)
O6 0.0138(4) 0.0195(4) 0.0137(4) 0.0024(3) 0.0029(3) 0.0031(3)
N2 0.0158(5) 0.0192(5) 0.0186(5) -0.0036(4) 0.0013(4) 0.0044(4)
C16 0.0134(5) 0.0164(6) 0.0129(5) 0.0008(4) 0.0028(4) 0.0021(4)
C17 0.0178(6) 0.0163(6) 0.0162(6) 0.0002(5) 0.0064(5) -0.0005(5)
C18 0.0166(6) 0.0211(6) 0.0185(6) -0.0024(5) 0.0081(5) -0.0007(5)
C19 0.0176(6) 0.0173(6) 0.0156(6) -0.0018(5) 0.0059(5) 0.0018(5)
C20 0.0173(6) 0.0176(6) 0.0178(6) -0.0015(5) 0.0054(5) -0.0012(5)
C21 0.0134(6) 0.0193(6) 0.0154(6) -0.0007(5) 0.0043(5) -0.0003(5)
C22 0.0153(6) 0.0171(6) 0.0131(5) 0.0015(4) 0.0049(5) 0.0011(5)
C23 0.0210(7) 0.0276(7) 0.0167(6) 0.0066(5) 0.0053(5) 0.0025(6)
C24 0.0227(7) 0.0194(6) 0.0266(7) -0.0052(5) 0.0105(6) -0.0030(5)
C25 0.0210(6) 0.0190(6) 0.0189(6) -0.0034(5) 0.0040(5) -0.0007(5)
C26 0.0364(8) 0.0205(7) 0.0249(7) -0.0009(6) 0.0116(6) -0.0034(6)
C27 0.0444(9) 0.0166(7) 0.0310(8) -0.0012(6) 0.0087(7) 0.0031(6)
C28 0.0317(8) 0.0259(7) 0.0270(7) -0.0093(6) 0.0069(6) 0.0054(6)
C29 0.0324(8) 0.0280(8) 0.0342(8) -0.0045(6) 0.0176(7) -0.0014(6)
C30 0.0324(8) 0.0177(6) 0.0349(8) -0.0005(6) 0.0162(7) -0.0007(6)

loop_
_atom_type_symbol
_atom_type_description
_atom_type_scat_dispersion_real
_atom_type_scat_dispersion_imag
_atom_type_scat_source
C C 0.0033 0.0016 'International Tables Vol C Tables 4.2.6.8 and 6.1.1.4'
H H 0.0000 0.0000 'International Tables Vol C Tables 4.2.6.8 and 6.1.1.4'
N N 0.0061 0.0033 'International Tables Vol C Tables 4.2.6.8 and 6.1.1.4'
O O 0.0106 0.0060 'International Tables Vol C Tables 4.2.6.8 and 6.1.1.4'

loop_
_geom_angle_atom_site_label_1
_geom_angle_atom_site_label_2
_geom_angle_atom_site_label_3
_geom_angle
C9 O1 C4 114.33(10)
C8 O3 C1 114.52(10)
O3 C1 C2 113.22(10)
O3 C1 C6 104.69(10)
C2 C1 C6 109.76(10)
O3 C1 C7 110.09(10)
C2 C1 C7 110.28(10)
C6 C1 C7 108.58(10)
C3 C2 C1 111.30(10)
C4 C3 C2 110.79(10)
O1 C4 C5 106.30(10)
O1 C4 C3 112.18(10)
C5 C4 C3 110.43(11)
C4 C5 C6 111.20(11)
C5 C6 C1 111.40(10)
O2 C7 N1 122.80(12)
O2 C7 C1 121.07(11)
N1 C7 C1 116.09(11)
O1 C9 C10 109.42(11)
C11 C10 C15 118.97(13)
C11 C10 C9 121.77(12)
C15 C10 C9 119.23(13)
C10 C11 C12 120.48(14)
C13 C12 C11 120.22(15)
C12 C13 C14 119.75(14)
C13 C14 C15 120.20(15)
C14 C15 C10 120.39(15)
C24 O4 C19 113.96(10)
C23 O6 C16 114.16(9)
O6 C16 C21 112.54(10)
O6 C16 C17 105.69(10)
C21 C16 C17 109.41(10)
O6 C16 C22 109.11(9)
C21 C16 C22 112.18(10)
C17 C16 C22 107.59(10)
C18 C17 C16 111.67(10)
C19 C18 C17 111.84(11)
O4 C19 C18 105.71(10)
O4 C19 C20 113.27(10)
C18 C19 C20 110.69(10)
C19 C20 C21 109.77(10)
C16 C21 C20 111.31(10)
O5 C22 N2 122.83(12)
O5 C22 C16 121.39(11)
N2 C22 C16 115.71(11)
O4 C24 C25 108.33(11)
C26 C25 C30 118.46(13)
C26 C25 C24 120.46(13)
C30 C25 C24 121.09(12)
C25 C26 C27 120.80(14)
C28 C27 C26 120.31(14)
C27 C28 C29 119.44(14)
C30 C29 C28 120.09(14)
C29 C30 C25 120.89(14)

loop_
_geom_bond_atom_site_label_1
_geom_bond_atom_site_label_2
_geom_bond_distance
O1 C9 1.4179(17)
O1 C4 1.4303(15)
O2 C7 1.2364(16)
O3 C8 1.4247(16)
O3 C1 1.4346(15)
N1 C7 1.3314(17)
C1 C2 1.5304(17)
C1 C6 1.5341(18)
C1 C7 1.5409(17)
C2 C3 1.5276(17)
C3 C4 1.5241(18)
C4 C5 1.5220(18)
C5 C6 1.5272(18)
C9 C10 1.5052(19)
C10 C11 1.387(2)
C10 C15 1.395(2)
C11 C12 1.393(2)
C12 C13 1.383(2)
C13 C14 1.383(2)
C14 C15 1.391(2)
O4 C24 1.4263(16)
O4 C19 1.4333(15)
O5 C22 1.2410(15)
O6 C23 1.4274(15)
O6 C16 1.4339(14)
N2 C22 1.3317(17)
C16 C21 1.5272(17)
C16 C17 1.5393(17)
C16 C22 1.5427(17)
C17 C18 1.5285(17)
C18 C19 1.5200(18)
C19 C20 1.5300(17)
C20 C21 1.5337(17)
C24 C25 1.5064(18)
C25 C26 1.3858(19)
C25 C30 1.3900(19)
C26 C27 1.392(2)
C27 C28 1.378(2)
C28 C29 1.388(2)
C29 C30 1.387(2)

loop_
_geom_torsion_atom_site_label_1
_geom_torsion_atom_site_label_2
_geom_torsion_atom_site_label_3
_geom_torsion_atom_site_label_4
_geom_torsion
C8 O3 C1 C2 -51.91(14)
C8 O3 C1 C6 -171.44(10)
C8 O3 C1 C7 72.04(13)
O3 C1 C2 C3 -60.25(14)
C6 C1 C2 C3 56.33(13)
C7 C1 C2 C3 175.91(10)
C1 C2 C3 C4 -57.49(14)
C9 O1 C4 C5 -161.59(11)
C9 O1 C4 C3 77.61(14)
C2 C3 C4 O1 175.25(10)
C2 C3 C4 C5 56.87(14)
O1 C4 C5 C6 -178.36(10)
C3 C4 C5 C6 -56.45(14)
C4 C5 C6 C1 56.42(14)
O3 C1 C6 C5 66.10(13)
C2 C1 C6 C5 -55.72(13)
C7 C1 C6 C5 -176.34(11)
O3 C1 C7 O2 -152.54(13)
C2 C1 C7 O2 -26.91(18)
C6 C1 C7 O2 93.39(15)
O3 C1 C7 N1 29.64(16)
C2 C1 C7 N1 155.28(12)
C6 C1 C7 N1 -84.43(15)
C4 O1 C9 C10 179.15(11)
O1 C9 C10 C11 10.42(19)
O1 C9 C10 C15 -171.45(13)
C15 C10 C11 C12 -0.4(2)
C9 C10 C11 C12 177.71(14)
C10 C11 C12 C13 0.3(2)
C11 C12 C13 C14 -0.1(3)
C12 C13 C14 C15 0.0(3)
C13 C14 C15 C10 -0.2(3)
C11 C10 C15 C14 0.4(2)
C9 C10 C15 C14 -177.80(15)
C23 O6 C16 C21 57.60(13)
C23 O6 C16 C17 176.96(10)
C23 O6 C16 C22 -67.60(13)
O6 C16 C17 C18 -66.33(13)
C21 C16 C17 C18 55.07(14)
C22 C16 C17 C18 177.19(10)
C16 C17 C18 C19 -54.76(14)
C24 O4 C19 C18 174.21(11)
C24 O4 C19 C20 -64.42(14)
C17 C18 C19 O4 178.54(10)
C17 C18 C19 C20 55.52(14)
O4 C19 C20 C21 -175.71(10)
C18 C19 C20 C21 -57.19(14)
O6 C16 C21 C20 59.42(13)
C17 C16 C21 C20 -57.76(13)
C22 C16 C21 C20 -177.08(10)
C19 C20 C21 C16 59.27(14)
O6 C16 C22 O5 149.10(11)
C21 C16 C22 O5 23.70(16)
C17 C16 C22 O5 -96.68(13)
O6 C16 C22 N2 -33.64(14)
C21 C16 C22 N2 -159.05(11)
C17 C16 C22 N2 80.57(13)
C19 O4 C24 C25 -168.91(11)
O4 C24 C25 C26 -126.80(14)
O4 C24 C25 C30 53.10(18)
C30 C25 C26 C27 -0.1(2)
C24 C25 C26 C27 179.79(14)
C25 C26 C27 C28 -0.9(2)
C26 C27 C28 C29 0.8(2)
C27 C28 C29 C30 0.3(2)
C28 C29 C30 C25 -1.4(2)
C26 C25 C30 C29 1.3(2)
C24 C25 C30 C29 -178.64(14)
